data_2022223
loop_
_publ_author_name
'Li, Shao-Dong'
'Su, Feng'
'Zhu, Miao-Li'
'Lu, Li-Ping'

_publ_section_title
;
 A novel three-dimensional tetranuclear Co^II^ coordination polymer with
 water hexamers based on the V-shaped tetracarboxylate ligand
 4-(2,4-dicarboxylatophenoxy)phthalate
;
_journal_coeditor_code DG3008
_journal_issue 9
_journal_name_full 'Acta Crystallographica Section C'
_journal_page_first
;
;
_journal_paper_doi 10.1107/S2053229620010633
_journal_volume 76
_journal_year 2020
_chemical_formula_iupac '[Co4 (C16 H6 O9)2 (C12 H10 N4)3 (H2 O)2], 6H2 O'
_chemical_formula_moiety 'C68 H58 Co4 N12 O26'
_chemical_formula_sum 'C68 H58 Co4 N12 O26'
_chemical_formula_weight 1694.98
_chemical_name_systematic
'Poly[[diaquatris[\m~2~-1,4-bis(1<i>H</i>-imidazol-1-yl)benzene]bis[\m~6~-4-(2,4-dicarboxylatophenoxy)phthalato]tetracobalt(II)] hexahydrate]'
_space_group_crystal_system triclinic
_space_group_IT_number 2
_space_group_name_Hall '-P 1'
_space_group_name_H-M_alt 'P -1'
_atom_sites_solution_hydrogens mixed
_audit_creation_method SHELXL-2016/6
_cell_angle_alpha 109.48(3)
_cell_angle_beta 107.32(3)
_cell_angle_gamma 98.87(3)
_cell_formula_units_Z 1
_cell_length_a 10.660(2)
_cell_length_b 12.240(2)
_cell_length_c 14.649(3)
_cell_measurement_reflns_used 9770
_cell_measurement_temperature 200(2)
_cell_measurement_theta_max 43.08
_cell_measurement_theta_min 3.04
_cell_volume 1650.6(8)
_computing_cell_refinement
;
SAINT (Bruker, 2012)
;
_computing_data_collection
;
APEX2 (Bruker, 2012)
;
_computing_data_reduction
;
SAINT (Bruker, 2012)
;
_computing_molecular_graphics
;
SHELXTL (Sheldrick, 2008) and
DIAMOND (Brandenburg, 2005)
;
_computing_publication_material
;
pubCIF (Westrip, 2010)
;
_computing_structure_refinement
;
SHELXL2016 (Sheldrick, 2015b)
;
_computing_structure_solution
;
SHELXT2016 (Sheldrick, 2015a)
;
_diffrn_ambient_temperature 200(2)
_diffrn_measured_fraction_theta_full 0.989
_diffrn_measured_fraction_theta_max 0.989
_diffrn_measurement_device_type 'Bruker APEXII CCD'
_diffrn_measurement_method '\f and \w scans'
_diffrn_radiation_type MoK\a
_diffrn_radiation_wavelength 0.71073
_diffrn_reflns_av_R_equivalents 0.0322
_diffrn_reflns_av_unetI/netI 0.0340
_diffrn_reflns_limit_h_max 12
_diffrn_reflns_limit_h_min -12
_diffrn_reflns_limit_k_max 14
_diffrn_reflns_limit_k_min -14
_diffrn_reflns_limit_l_max 17
_diffrn_reflns_limit_l_min -17
_diffrn_reflns_number 18817
_diffrn_reflns_theta_full 25.242
_diffrn_reflns_theta_max 25.497
_diffrn_reflns_theta_min 2.966
_exptl_absorpt_coefficient_mu 1.087
_exptl_absorpt_correction_T_max 0.7455
_exptl_absorpt_correction_T_min 0.6697
_exptl_absorpt_correction_type multi-scan
_exptl_absorpt_process_details
;
(<i>SADABS</i>; Bruker, 2012)
;
_exptl_crystal_colour purple
_exptl_crystal_density_diffrn 1.705
_exptl_crystal_description block
_exptl_crystal_F_000 866
_exptl_crystal_size_max 0.200
_exptl_crystal_size_mid 0.200
_exptl_crystal_size_min 0.150
_refine_diff_density_max 0.425
_refine_diff_density_min -0.400
_refine_ls_extinction_method none
_refine_ls_goodness_of_fit_ref 1.005
_refine_ls_hydrogen_treatment constr
_refine_ls_matrix_type full
_refine_ls_number_parameters 496
_refine_ls_number_reflns 6077
_refine_ls_number_restraints 0
_refine_ls_restrained_S_all 1.005
_refine_ls_R_factor_all 0.0496
_refine_ls_R_factor_gt 0.0365
_refine_ls_shift/su_max 0.001
_refine_ls_shift/su_mean 0.000
_refine_ls_structure_factor_coef Fsqd
_refine_ls_weighting_details 'w=1/[\s^2^(Fo^2^)+(0.0500P)^2^+1.3022P] where P=(Fo^2^+2Fc^2^)/3'
_refine_ls_weighting_scheme calc
_refine_ls_wR_factor_gt 0.0866
_refine_ls_wR_factor_ref 0.0927
_reflns_number_gt 4994
_reflns_number_total 6077
_reflns_threshold_expression 'I > 2\s(I)'
_cod_data_source_file dg3008sup1.cif
_cod_data_source_block I
_cod_original_cell_volume 1650.6(7)
_cod_database_code 2022223
_shelx_space_group_comment
;
The symmetry employed for this shelxl refinement is uniquely defined
by the following loop, which should always be used as a source of
symmetry information in preference to the above space-group names.
They are only intended as comments.
;
_shelx_estimated_absorpt_t_min 0.812
_shelx_estimated_absorpt_t_max 0.854

loop_
_space_group_symop_operation_xyz
'x, y, z'
'-x, -y, -z'

loop_
_atom_site_type_symbol
_atom_site_label
_atom_site_fract_x
_atom_site_fract_y
_atom_site_fract_z
_atom_site_U_iso_or_equiv
_atom_site_adp_type
_atom_site_calc_flag
_atom_site_occupancy
_atom_site_disorder_assembly
_atom_site_disorder_group
Co Co1 0.30220(3) 0.91106(3) 0.44303(2) 0.01483(10) Uani d 1 . .
Co Co2 0.03427(3) 0.59524(3) 0.21886(3) 0.01792(11) Uani d 1 . .
C C1 -0.0100(3) 0.5924(2) 0.6859(2) 0.0207(6) Uani d 1 . .
C C2 -0.0542(3) 0.6032(2) 0.58218(19) 0.0172(5) Uani d 1 . .
C C3 0.0289(3) 0.6830(2) 0.5610(2) 0.0180(6) Uani d 1 . .
H H3 0.113147 0.735558 0.614728 0.022 Uiso calc 1 . .
C C4 -0.1783(3) 0.5287(3) 0.5047(2) 0.0220(6) Uani d 1 . .
H H4 -0.235663 0.473281 0.517961 0.026 Uiso calc 1 . .
C C5 -0.2191(3) 0.5347(3) 0.4078(2) 0.0218(6) Uani d 1 . .
H H5 -0.305520 0.485132 0.355426 0.026 Uiso calc 1 . .
C C6 0.0891(2) 0.7730(2) 0.44338(19) 0.0170(5) Uani d 1 . .
C C7 -0.0082(3) 0.6882(2) 0.46237(19) 0.0150(5) Uani d 1 . .
C C8 -0.1338(2) 0.6131(2) 0.38727(19) 0.0157(5) Uani d 1 . .
C C9 -0.3034(2) 0.6320(2) 0.25411(19) 0.0172(5) Uani d 1 . .
C C10 -0.4027(3) 0.5489(3) 0.1625(2) 0.0251(6) Uani d 1 . .
H H10 -0.383140 0.481731 0.119423 0.030 Uiso calc 1 . .
C C11 -0.3300(3) 0.7325(2) 0.31297(19) 0.0187(6) Uani d 1 . .
H H11 -0.258127 0.792358 0.373777 0.022 Uiso calc 1 . .
C C12 -0.5333(3) 0.5647(3) 0.1338(2) 0.0251(6) Uani d 1 . .
H H12 -0.602710 0.507628 0.070059 0.030 Uiso calc 1 . .
C C13 -0.5647(3) 0.6613(2) 0.19548(19) 0.0182(6) Uani d 1 . .
C C14 -0.7146(3) 0.6614(2) 0.16267(19) 0.0202(6) Uani d 1 . .
C C15 -0.4601(2) 0.7481(2) 0.28507(19) 0.0165(5) Uani d 1 . .
C C16 -0.4850(3) 0.8560(2) 0.35692(19) 0.0185(6) Uani d 1 . .
C C17 0.4719(3) 0.8334(3) 0.6131(2) 0.0265(6) Uani d 1 . .
H H17 0.475133 0.903541 0.668145 0.032 Uiso calc 1 . .
C C18 0.4266(3) 0.6993(3) 0.4615(2) 0.0241(6) Uani d 1 . .
H H18 0.389400 0.655655 0.387795 0.029 Uiso calc 1 . .
C C19 0.5073(3) 0.6643(3) 0.5305(2) 0.0273(6) Uani d 1 . .
H H19 0.539183 0.594602 0.514564 0.033 Uiso calc 1 . .
C C20 0.6024(3) 0.7430(3) 0.7259(2) 0.0243(6) Uani d 1 . .
C C21 0.5676(4) 0.7971(4) 0.8094(3) 0.0554(12) Uani d 1 . .
H H21 0.499368 0.838685 0.802341 0.066 Uiso calc 1 . .
C C22 0.6976(3) 0.6793(3) 0.7356(2) 0.0341(8) Uani d 1 . .
H H22 0.719498 0.639313 0.677109 0.041 Uiso calc 1 . .
C C23 0.7618(3) 0.6734(3) 0.8305(2) 0.0342(8) Uani d 1 . .
H H23 0.827646 0.629361 0.836967 0.041 Uiso calc 1 . .
C C24 0.6320(4) 0.7911(4) 0.9040(3) 0.0529(12) Uani d 1 . .
H H24 0.607907 0.828811 0.961830 0.063 Uiso calc 1 . .
C C25 0.7304(3) 0.7309(3) 0.9149(2) 0.0233(6) Uani d 1 . .
C C26 0.8743(3) 0.6556(3) 1.0365(2) 0.0243(6) Uani d 1 . .
H H26 0.885924 0.590813 0.984890 0.029 Uiso calc 1 . .
C C27 0.8075(3) 0.8106(3) 1.1090(2) 0.0255(6) Uani d 1 . .
H H27 0.765512 0.874431 1.119897 0.031 Uiso calc 1 . .
C C28 0.8865(3) 0.7817(3) 1.1830(2) 0.0227(6) Uani d 1 . .
H H28 0.909486 0.822821 1.255908 0.027 Uiso calc 1 . .
C C29 0.1245(4) 1.0731(3) 0.3724(2) 0.0369(8) Uani d 1 . .
H H29 0.118484 1.109689 0.438638 0.044 Uiso calc 1 . .
C C30 0.1787(3) 0.9647(3) 0.2509(2) 0.0202(6) Uani d 1 . .
H H30 0.217254 0.909329 0.213261 0.024 Uiso calc 1 . .
C C31 0.0625(4) 1.0938(3) 0.2873(2) 0.0373(8) Uani d 1 . .
H H31 0.005451 1.145751 0.282588 0.045 Uiso calc 1 . .
C C32 0.0493(3) 1.0126(2) 0.1028(2) 0.0200(6) Uani d 1 . .
C C33 -0.0337(4) 1.0785(4) 0.0724(2) 0.0462(10) Uani d 1 . .
H H33 -0.057586 1.134163 0.122676 0.055 Uiso calc 1 . .
C C34 0.0837(4) 0.9341(4) 0.0304(2) 0.0455(10) Uani d 1 . .
H H34 0.142101 0.887919 0.050205 0.055 Uiso calc 1 . .
N N1 0.1971(2) 0.9920(2) 0.34967(16) 0.0201(5) Uani d 1 . .
N N2 0.0983(2) 1.0248(2) 0.20923(16) 0.0200(5) Uani d 1 . .
N N3 0.9291(2) 0.6840(2) 1.13778(17) 0.0213(5) Uani d 1 . .
N N4 0.7996(2) 0.7300(2) 1.01520(17) 0.0222(5) Uani d 1 . .
N N5 0.5339(2) 0.7490(2) 0.62770(17) 0.0234(5) Uani d 1 . .
N N6 0.4067(2) 0.8069(2) 0.51355(17) 0.0217(5) Uani d 1 . .
O O1 0.10754(18) 0.74515(17) 0.35744(13) 0.0202(4) Uani d 1 . .
O O2 0.1578(2) 0.87173(18) 0.51617(15) 0.0270(5) Uani d 1 . .
O O3 0.0882(2) 0.6725(2) 0.76095(15) 0.0386(6) Uani d 1 . .
O O4 -0.0777(2) 0.50101(18) 0.68987(14) 0.0238(4) Uani d 1 . .
O O5 -0.17302(18) 0.61484(18) 0.28813(13) 0.0201(4) Uani d 1 . .
O O6 -0.38212(19) 0.92876(17) 0.43352(15) 0.0268(5) Uani d 1 . .
O O7 -0.60595(18) 0.86303(17) 0.33693(13) 0.0206(4) Uani d 1 . .
O O8 -0.78526(19) 0.60515(19) 0.19749(16) 0.0279(5) Uani d 1 . .
O O9 -0.7578(2) 0.7078(2) 0.09995(15) 0.0304(5) Uani d 1 . .
O O10 -0.0748(2) 0.4250(2) 0.10086(16) 0.0428(6) Uani d 1 . .
H H10A -0.129572 0.393769 0.039755 0.064 Uiso d 1 . .
H H10B -0.093545 0.381313 0.130602 0.064 Uiso d 1 . .
O O11 0.6804(4) 0.0037(3) 0.2479(3) 0.0871(11) Uani d 1 . .
H H11A 0.692303 0.054983 0.219666 0.131 Uiso d 1 . .
H H11B 0.743095 0.036922 0.322513 0.131 Uiso d 1 . .
O O12 0.6856(4) 0.1270(4) 0.1235(3) 0.1001(13) Uani d 1 . .
H H12A 0.644116 0.124202 0.065032 0.150 Uiso d 1 . .
H H12B 0.743591 0.193694 0.157552 0.150 Uiso d 1 . .
O O13 0.4309(4) 0.8697(4) 0.0737(4) 0.1225(17) Uani d 1 . .
H H13A 0.378425 0.816711 0.079903 0.184 Uiso d 1 . .
H H13B 0.483745 0.914783 0.133583 0.184 Uiso d 1 . .

loop_
_atom_site_aniso_label
_atom_site_aniso_U_11
_atom_site_aniso_U_22
_atom_site_aniso_U_33
_atom_site_aniso_U_12
_atom_site_aniso_U_13
_atom_site_aniso_U_23
Co1 0.01526(18) 0.01582(19) 0.01129(17) 0.00376(14) 0.00155(13) 0.00624(14)
Co2 0.01805(19) 0.0214(2) 0.01406(18) 0.00587(15) 0.00301(14) 0.00941(16)
C1 0.0289(14) 0.0214(15) 0.0209(14) 0.0143(12) 0.0144(12) 0.0115(12)
C2 0.0240(13) 0.0185(13) 0.0167(12) 0.0128(11) 0.0112(11) 0.0099(11)
C3 0.0192(13) 0.0191(14) 0.0162(12) 0.0070(11) 0.0059(10) 0.0077(11)
C4 0.0225(14) 0.0250(15) 0.0267(14) 0.0075(12) 0.0143(12) 0.0151(13)
C5 0.0161(13) 0.0281(15) 0.0213(14) 0.0042(11) 0.0055(11) 0.0123(12)
C6 0.0149(12) 0.0217(14) 0.0185(13) 0.0087(11) 0.0057(10) 0.0121(12)
C7 0.0188(12) 0.0158(13) 0.0150(12) 0.0083(10) 0.0093(10) 0.0076(11)
C8 0.0162(12) 0.0216(14) 0.0155(12) 0.0108(11) 0.0076(10) 0.0111(11)
C9 0.0115(12) 0.0275(15) 0.0164(12) 0.0060(11) 0.0048(10) 0.0136(12)
C10 0.0212(14) 0.0264(15) 0.0223(14) 0.0080(12) 0.0059(12) 0.0048(13)
C11 0.0150(12) 0.0227(15) 0.0117(12) 0.0010(11) -0.0001(10) 0.0055(11)
C12 0.0184(13) 0.0274(16) 0.0168(13) 0.0039(12) 0.0006(11) 0.0003(12)
C13 0.0160(12) 0.0242(14) 0.0144(12) 0.0056(11) 0.0045(10) 0.0090(11)
C14 0.0191(13) 0.0210(14) 0.0107(12) 0.0036(11) 0.0005(10) -0.0001(11)
C15 0.0152(12) 0.0182(13) 0.0152(12) 0.0042(10) 0.0037(10) 0.0079(11)
C16 0.0226(14) 0.0202(14) 0.0139(12) 0.0058(11) 0.0051(11) 0.0099(11)
C17 0.0324(16) 0.0293(16) 0.0210(14) 0.0167(13) 0.0079(12) 0.0123(13)
C18 0.0311(15) 0.0219(15) 0.0176(13) 0.0046(12) 0.0057(12) 0.0099(12)
C19 0.0383(17) 0.0197(15) 0.0226(14) 0.0106(13) 0.0079(13) 0.0090(12)
C20 0.0277(15) 0.0301(16) 0.0179(13) 0.0144(13) 0.0046(12) 0.0136(12)
C21 0.072(3) 0.089(3) 0.0318(18) 0.069(3) 0.0224(18) 0.034(2)
C22 0.0457(19) 0.046(2) 0.0185(14) 0.0296(16) 0.0118(13) 0.0153(14)
C23 0.0431(18) 0.045(2) 0.0242(15) 0.0324(16) 0.0117(14) 0.0177(15)
C24 0.069(3) 0.090(3) 0.0248(17) 0.062(2) 0.0250(17) 0.0283(19)
C25 0.0233(14) 0.0298(16) 0.0193(14) 0.0115(12) 0.0033(11) 0.0152(13)
C26 0.0273(15) 0.0293(16) 0.0192(13) 0.0140(12) 0.0066(12) 0.0124(12)
C27 0.0332(16) 0.0267(16) 0.0202(14) 0.0145(13) 0.0097(12) 0.0110(13)
C28 0.0260(14) 0.0257(15) 0.0173(13) 0.0074(12) 0.0083(11) 0.0096(12)
C29 0.055(2) 0.042(2) 0.0154(14) 0.0297(17) 0.0094(14) 0.0093(14)
C30 0.0214(13) 0.0249(15) 0.0174(13) 0.0119(11) 0.0050(11) 0.0117(12)
C31 0.056(2) 0.0404(19) 0.0227(15) 0.0377(17) 0.0131(15) 0.0125(14)
C32 0.0212(13) 0.0208(14) 0.0161(12) 0.0073(11) 0.0019(10) 0.0090(11)
C33 0.070(2) 0.063(3) 0.0202(15) 0.052(2) 0.0181(16) 0.0194(17)
C34 0.067(2) 0.065(2) 0.0241(16) 0.055(2) 0.0167(16) 0.0259(17)
N1 0.0229(11) 0.0214(12) 0.0148(11) 0.0079(10) 0.0038(9) 0.0078(10)
N2 0.0261(12) 0.0208(12) 0.0155(11) 0.0113(10) 0.0053(9) 0.0103(10)
N3 0.0213(11) 0.0267(13) 0.0176(11) 0.0080(10) 0.0050(9) 0.0125(10)
N4 0.0249(12) 0.0275(13) 0.0167(11) 0.0124(10) 0.0052(9) 0.0121(10)
N5 0.0281(12) 0.0265(13) 0.0184(11) 0.0142(10) 0.0048(10) 0.0130(10)
N6 0.0236(12) 0.0260(13) 0.0195(11) 0.0105(10) 0.0053(9) 0.0149(10)
O1 0.0231(9) 0.0215(10) 0.0165(9) 0.0045(8) 0.0074(8) 0.0091(8)
O2 0.0305(11) 0.0228(11) 0.0220(10) -0.0001(9) 0.0109(9) 0.0046(9)
O3 0.0521(14) 0.0335(13) 0.0184(10) -0.0036(11) 0.0030(10) 0.0122(10)
O4 0.0312(10) 0.0263(11) 0.0204(10) 0.0101(9) 0.0102(8) 0.0159(9)
O5 0.0165(9) 0.0336(11) 0.0163(9) 0.0115(8) 0.0071(7) 0.0145(8)
O6 0.0233(10) 0.0207(10) 0.0221(10) 0.0016(8) 0.0024(8) -0.0009(9)
O7 0.0207(9) 0.0281(11) 0.0151(9) 0.0136(8) 0.0057(7) 0.0091(8)
O8 0.0195(10) 0.0319(12) 0.0377(12) 0.0088(9) 0.0138(9) 0.0169(10)
O9 0.0234(10) 0.0449(13) 0.0205(10) 0.0104(9) 0.0009(8) 0.0164(10)
O10 0.0588(15) 0.0302(13) 0.0197(11) -0.0052(11) -0.0030(10) 0.0099(10)
O11 0.112(3) 0.078(2) 0.067(2) 0.032(2) 0.041(2) 0.0160(19)
O12 0.069(2) 0.109(3) 0.115(3) 0.000(2) 0.037(2) 0.044(3)
O13 0.086(3) 0.142(4) 0.144(4) -0.005(3) 0.021(3) 0.100(3)

loop_
_atom_type_symbol
_atom_type_description
_atom_type_scat_dispersion_real
_atom_type_scat_dispersion_imag
_atom_type_scat_source
C C 0.0033 0.0016 'International Tables Vol C Tables 4.2.6.8 and 6.1.1.4'
H H 0.0000 0.0000 'International Tables Vol C Tables 4.2.6.8 and 6.1.1.4'
Co Co 0.3494 0.9721 'International Tables Vol C Tables 4.2.6.8 and 6.1.1.4'
N N 0.0061 0.0033 'International Tables Vol C Tables 4.2.6.8 and 6.1.1.4'
O O 0.0106 0.0060 'International Tables Vol C Tables 4.2.6.8 and 6.1.1.4'

loop_
_geom_angle_atom_site_label_1
_geom_angle_atom_site_label_2
_geom_angle_atom_site_label_3
_geom_angle_site_symmetry_1
_geom_angle_site_symmetry_3
_geom_angle
_geom_angle_publ_flag
O6 Co1 O7 2_576 1_655 120.83(9) ?
O6 Co1 N1 2_576 . 90.41(9) ?
O7 Co1 N1 1_655 . 85.73(8) ?
O6 Co1 N6 2_576 . 98.31(9) ?
O7 Co1 N6 1_655 . 86.28(8) ?
N1 Co1 N6 . . 170.37(8) ?
O6 Co1 O2 2_576 . 85.36(8) ?
O7 Co1 O2 1_655 . 153.09(8) ?
N1 Co1 O2 . . 101.30(9) ?
N6 Co1 O2 . . 83.58(9) ?
O6 Co1 O1 2_576 . 140.87(8) ?
O7 Co1 O1 1_655 . 97.98(8) ?
N1 Co1 O1 . . 87.46(8) ?
N6 Co1 O1 . . 88.34(8) ?
O2 Co1 O1 . . 56.95(7) ?
O8 Co2 O1 1_655 . 96.18(9) ?
O8 Co2 O4 1_655 2_566 93.14(8) ?
O1 Co2 O4 . 2_566 85.75(8) ?
O8 Co2 N3 1_655 1_454 106.81(9) ?
O1 Co2 N3 . 1_454 92.18(9) ?
O4 Co2 N3 2_566 1_454 160.04(9) ?
O8 Co2 O10 1_655 . 97.82(10) ?
O1 Co2 O10 . . 162.70(9) ?
O4 Co2 O10 2_566 . 83.39(9) ?
N3 Co2 O10 1_454 . 93.45(10) ?
O3 C1 O4 . . 124.5(3) ?
O3 C1 C2 . . 119.0(3) ?
O4 C1 C2 . . 116.5(2) ?
C4 C2 C3 . . 119.1(2) ?
C4 C2 C1 . . 119.2(2) ?
C3 C2 C1 . . 121.7(2) ?
C2 C3 C7 . . 121.9(2) ?
C2 C3 H3 . . 119.1 ?
C7 C3 H3 . . 119.1 ?
C2 C4 C5 . . 120.2(3) ?
C2 C4 H4 . . 119.9 ?
C5 C4 H4 . . 119.9 ?
C4 C5 C8 . . 120.1(3) ?
C4 C5 H5 . . 120.0 ?
C8 C5 H5 . . 120.0 ?
O2 C6 O1 . . 119.1(2) ?
O2 C6 C7 . . 118.2(2) ?
O1 C6 C7 . . 122.6(2) ?
C8 C7 C3 . . 117.3(2) ?
C8 C7 C6 . . 123.5(2) ?
C3 C7 C6 . . 119.2(2) ?
C7 C8 C5 . . 121.5(2) ?
C7 C8 O5 . . 118.8(2) ?
C5 C8 O5 . . 119.7(2) ?
C10 C9 C11 . . 120.5(2) ?
C10 C9 O5 . . 119.8(2) ?
C11 C9 O5 . . 119.7(2) ?
C9 C10 C12 . . 118.5(3) ?
C9 C10 H10 . . 120.8 ?
C12 C10 H10 . . 120.8 ?
C9 C11 C15 . . 121.0(2) ?
C9 C11 H11 . . 119.5 ?
C15 C11 H11 . . 119.5 ?
C13 C12 C10 . . 121.9(2) ?
C13 C12 H12 . . 119.0 ?
C10 C12 H12 . . 119.0 ?
C12 C13 C15 . . 118.3(2) ?
C12 C13 C14 . . 117.2(2) ?
C15 C13 C14 . . 124.4(2) ?
O9 C14 O8 . . 126.5(3) ?
O9 C14 C13 . . 118.5(2) ?
O8 C14 C13 . . 114.8(2) ?
C11 C15 C13 . . 119.5(2) ?
C11 C15 C16 . . 118.4(2) ?
C13 C15 C16 . . 122.0(2) ?
O6 C16 O7 . . 126.0(2) ?
O6 C16 C15 . . 115.8(2) ?
O7 C16 C15 . . 118.1(2) ?
N6 C17 N5 . . 111.9(3) ?
N6 C17 H17 . . 124.0 ?
N5 C17 H17 . . 124.0 ?
C19 C18 N6 . . 109.9(2) ?
C19 C18 H18 . . 125.1 ?
N6 C18 H18 . . 125.1 ?
C18 C19 N5 . . 106.5(3) ?
C18 C19 H19 . . 126.7 ?
N5 C19 H19 . . 126.7 ?
C21 C20 C22 . . 119.8(3) ?
C21 C20 N5 . . 119.3(3) ?
C22 C20 N5 . . 120.8(3) ?
C20 C21 C24 . . 119.8(3) ?
C20 C21 H21 . . 120.1 ?
C24 C21 H21 . . 120.1 ?
C20 C22 C23 . . 120.2(3) ?
C20 C22 H22 . . 119.9 ?
C23 C22 H22 . . 119.9 ?
C25 C23 C22 . . 120.0(3) ?
C25 C23 H23 . . 120.0 ?
C22 C23 H23 . . 120.0 ?
C25 C24 C21 . . 120.5(3) ?
C25 C24 H24 . . 119.7 ?
C21 C24 H24 . . 119.7 ?
C23 C25 C24 . . 119.6(3) ?
C23 C25 N4 . . 121.0(2) ?
C24 C25 N4 . . 119.4(3) ?
N3 C26 N4 . . 111.7(2) ?
N3 C26 H26 . . 124.1 ?
N4 C26 H26 . . 124.1 ?
C28 C27 N4 . . 106.4(2) ?
C28 C27 H27 . . 126.8 ?
N4 C27 H27 . . 126.8 ?
C27 C28 N3 . . 110.3(2) ?
C27 C28 H28 . . 124.8 ?
N3 C28 H28 . . 124.8 ?
C31 C29 N1 . . 110.4(3) ?
C31 C29 H29 . . 124.8 ?
N1 C29 H29 . . 124.8 ?
N1 C30 N2 . . 111.9(2) ?
N1 C30 H30 . . 124.0 ?
N2 C30 H30 . . 124.0 ?
C29 C31 N2 . . 106.3(3) ?
C29 C31 H31 . . 126.9 ?
N2 C31 H31 . . 126.9 ?
C34 C32 C33 . . 118.8(3) ?
C34 C32 N2 . . 120.6(3) ?
C33 C32 N2 . . 120.6(2) ?
C32 C33 C34 . 2_575 121.2(3) ?
C32 C33 H33 . . 119.4 ?
C34 C33 H33 2_575 . 119.4 ?
C32 C34 C33 . 2_575 120.0(3) ?
C32 C34 H34 . . 120.0 ?
C33 C34 H34 2_575 . 120.0 ?
C30 N1 C29 . . 105.1(2) ?
C30 N1 Co1 . . 125.32(18) ?
C29 N1 Co1 . . 129.30(19) ?
C30 N2 C31 . . 106.2(2) ?
C30 N2 C32 . . 127.6(2) ?
C31 N2 C32 . . 125.9(2) ?
C26 N3 C28 . . 104.9(2) ?
C26 N3 Co2 . 1_656 130.5(2) ?
C28 N3 Co2 . 1_656 124.12(17) ?
C26 N4 C27 . . 106.7(2) ?
C26 N4 C25 . . 127.8(2) ?
C27 N4 C25 . . 125.4(2) ?
C17 N5 C19 . . 106.4(2) ?
C17 N5 C20 . . 126.8(2) ?
C19 N5 C20 . . 126.6(2) ?
C17 N6 C18 . . 105.2(2) ?
C17 N6 Co1 . . 128.8(2) ?
C18 N6 Co1 . . 125.84(18) ?
C6 O1 Co2 . . 135.50(18) ?
C6 O1 Co1 . . 87.77(15) ?
Co2 O1 Co1 . . 134.61(9) ?
C6 O2 Co1 . . 94.86(16) ?
C1 O4 Co2 . 2_566 134.14(18) ?
C8 O5 C9 . . 113.13(19) ?
C16 O6 Co1 . 2_576 147.55(19) ?
C16 O7 Co1 . 1_455 125.94(16) ?
C14 O8 Co2 . 1_455 138.55(19) ?
Co2 O10 H10A . . 139.9 ?
Co2 O10 H10B . . 106.0 ?
H10A O10 H10B . . 107.9 ?
H11A O11 H11B . . 111.4 ?
H12A O12 H12B . . 107.7 ?
H13A O13 H13B . . 105.6 ?

loop_
_geom_bond_atom_site_label_1
_geom_bond_atom_site_label_2
_geom_bond_site_symmetry_2
_geom_bond_distance
_geom_bond_publ_flag
Co1 O6 2_576 2.011(2) ?
Co1 O7 1_655 2.0479(19) ?
Co1 N1 . 2.107(2) ?
Co1 N6 . 2.137(2) ?
Co1 O2 . 2.202(2) ?
Co1 O1 . 2.336(2) ?
Co2 O8 1_655 2.031(2) ?
Co2 O1 . 2.056(2) ?
Co2 O4 2_566 2.059(2) ?
Co2 N3 1_454 2.072(2) ?
Co2 O10 . 2.082(2) ?
C1 O3 . 1.243(4) ?
C1 O4 . 1.263(3) ?
C1 C2 . 1.508(4) ?
C2 C4 . 1.383(4) ?
C2 C3 . 1.391(4) ?
C3 C7 . 1.406(4) ?
C3 H3 . 0.9500 ?
C4 C5 . 1.387(4) ?
C4 H4 . 0.9500 ?
C5 C8 . 1.387(4) ?
C5 H5 . 0.9500 ?
C6 O2 . 1.239(3) ?
C6 O1 . 1.274(3) ?
C6 C7 . 1.504(4) ?
C7 C8 . 1.385(4) ?
C8 O5 . 1.395(3) ?
C9 C10 . 1.366(4) ?
C9 C11 . 1.372(4) ?
C9 O5 . 1.404(3) ?
C10 C12 . 1.393(4) ?
C10 H10 . 0.9500 ?
C11 C15 . 1.387(3) ?
C11 H11 . 0.9500 ?
C12 C13 . 1.384(4) ?
C12 H12 . 0.9500 ?
C13 C15 . 1.389(4) ?
C13 C14 . 1.526(4) ?
C14 O9 . 1.247(3) ?
C14 O8 . 1.267(3) ?
C15 C16 . 1.507(4) ?
C16 O6 . 1.247(3) ?
C16 O7 . 1.258(3) ?
C17 N6 . 1.313(3) ?
C17 N5 . 1.350(4) ?
C17 H17 . 0.9500 ?
C18 C19 . 1.352(4) ?
C18 N6 . 1.369(4) ?
C18 H18 . 0.9500 ?
C19 N5 . 1.366(4) ?
C19 H19 . 0.9500 ?
C20 C21 . 1.370(4) ?
C20 C22 . 1.374(4) ?
C20 N5 . 1.439(3) ?
C21 C24 . 1.384(4) ?
C21 H21 . 0.9500 ?
C22 C23 . 1.387(4) ?
C22 H22 . 0.9500 ?
C23 C25 . 1.370(4) ?
C23 H23 . 0.9500 ?
C24 C25 . 1.372(4) ?
C24 H24 . 0.9500 ?
C25 N4 . 1.439(3) ?
C26 N3 . 1.319(3) ?
C26 N4 . 1.351(4) ?
C26 H26 . 0.9500 ?
C27 C28 . 1.346(4) ?
C27 N4 . 1.368(4) ?
C27 H27 . 0.9500 ?
C28 N3 . 1.376(4) ?
C28 H28 . 0.9500 ?
C29 C31 . 1.352(4) ?
C29 N1 . 1.366(4) ?
C29 H29 . 0.9500 ?
C30 N1 . 1.317(3) ?
C30 N2 . 1.354(3) ?
C30 H30 . 0.9500 ?
C31 N2 . 1.372(4) ?
C31 H31 . 0.9500 ?
C32 C34 . 1.357(4) ?
C32 C33 . 1.363(4) ?
C32 N2 . 1.436(3) ?
C33 C34 2_575 1.384(4) ?
C33 H33 . 0.9500 ?
C34 H34 . 0.9500 ?
O10 H10A . 0.8245 ?
O10 H10B . 0.8305 ?
O11 H11A . 0.8725 ?
O11 H11B . 0.9956 ?
O12 H12A . 0.8251 ?
O12 H12B . 0.8284 ?
O13 H13A . 0.8362 ?
O13 H13B . 0.8241 ?

loop_
_geom_hbond_atom_site_label_D
_geom_hbond_atom_site_label_H
_geom_hbond_atom_site_label_A
_geom_hbond_site_symmetry_A
_geom_hbond_distance_DH
_geom_hbond_distance_HA
_geom_hbond_distance_DA
_geom_hbond_angle_DHA
C17 H17 O11 2_666 0.95 2.53 3.319(4) 140.4
C18 H18 O8 1_655 0.95 2.65 3.523(4) 152.8
C21 H21 O12 2_666 0.95 2.54 3.294(5) 136.1
C27 H27 O11 1_566 0.95 2.51 3.314(4) 141.9
C30 H30 O9 1_655 0.95 2.58 3.485(4) 159.7
C33 H33 O3 2_576 0.95 2.55 3.466(4) 162.7
O10 H10A O9 2_465 0.82 1.89 2.696(3) 167.5
O10 H10B O3 2_566 0.83 1.90 2.697(3) 159.9
O11 H11A O12 . 0.87 1.89 2.733(6) 163.6
O11 H11B O2 2_666 1.00 2.08 3.061(4) 166.9
O12 H12A O13 2_665 0.83 1.98 2.801(6) 172.1
O12 H12B O3 2_666 0.83 1.96 2.771(4) 166.1
O13 H13A O9 1_655 0.84 1.97 2.804(4) 172.5
O13 H13B O11 1_565 0.82 2.09 2.846(6) 152.1

loop_
_geom_torsion_atom_site_label_1
_geom_torsion_atom_site_label_2
_geom_torsion_atom_site_label_3
_geom_torsion_atom_site_label_4
_geom_torsion_site_symmetry_1
_geom_torsion_site_symmetry_2
_geom_torsion_site_symmetry_3
_geom_torsion_site_symmetry_4
_geom_torsion
_geom_torsion_publ_flag
O3 C1 C2 C4 . . . . -167.3(3) ?
O4 C1 C2 C4 . . . . 12.3(4) ?
O3 C1 C2 C3 . . . . 15.1(4) ?
O4 C1 C2 C3 . . . . -165.3(2) ?
C4 C2 C3 C7 . . . . -1.5(4) ?
C1 C2 C3 C7 . . . . 176.1(2) ?
C3 C2 C4 C5 . . . . -0.5(4) ?
C1 C2 C4 C5 . . . . -178.2(2) ?
C2 C4 C5 C8 . . . . 1.8(4) ?
C2 C3 C7 C8 . . . . 2.2(4) ?
C2 C3 C7 C6 . . . . -177.5(2) ?
O2 C6 C7 C8 . . . . 144.6(3) ?
O1 C6 C7 C8 . . . . -38.5(4) ?
O2 C6 C7 C3 . . . . -35.7(3) ?
O1 C6 C7 C3 . . . . 141.1(3) ?
C3 C7 C8 C5 . . . . -0.8(4) ?
C6 C7 C8 C5 . . . . 178.8(2) ?
C3 C7 C8 O5 . . . . -179.2(2) ?
C6 C7 C8 O5 . . . . 0.5(4) ?
C4 C5 C8 C7 . . . . -1.1(4) ?
C4 C5 C8 O5 . . . . 177.2(2) ?
C11 C9 C10 C12 . . . . -3.9(4) ?
O5 C9 C10 C12 . . . . 176.4(3) ?
C10 C9 C11 C15 . . . . 4.5(4) ?
O5 C9 C11 C15 . . . . -175.7(2) ?
C9 C10 C12 C13 . . . . -0.4(5) ?
C10 C12 C13 C15 . . . . 4.0(4) ?
C10 C12 C13 C14 . . . . -173.0(3) ?
C12 C13 C14 O9 . . . . -88.1(3) ?
C15 C13 C14 O9 . . . . 95.1(3) ?
C12 C13 C14 O8 . . . . 86.9(3) ?
C15 C13 C14 O8 . . . . -89.9(3) ?
C9 C11 C15 C13 . . . . -0.8(4) ?
C9 C11 C15 C16 . . . . 175.8(2) ?
C12 C13 C15 C11 . . . . -3.4(4) ?
C14 C13 C15 C11 . . . . 173.4(3) ?
C12 C13 C15 C16 . . . . -179.9(3) ?
C14 C13 C15 C16 . . . . -3.1(4) ?
C11 C15 C16 O6 . . . . 5.0(4) ?
C13 C15 C16 O6 . . . . -178.5(2) ?
C11 C15 C16 O7 . . . . -172.7(2) ?
C13 C15 C16 O7 . . . . 3.8(4) ?
N6 C18 C19 N5 . . . . 2.4(3) ?
C22 C20 C21 C24 . . . . 2.3(6) ?
N5 C20 C21 C24 . . . . 179.5(4) ?
C21 C20 C22 C23 . . . . -2.2(6) ?
N5 C20 C22 C23 . . . . -179.4(3) ?
C20 C22 C23 C25 . . . . 0.0(5) ?
C20 C21 C24 C25 . . . . -0.2(7) ?
C22 C23 C25 C24 . . . . 2.1(5) ?
C22 C23 C25 N4 . . . . -177.5(3) ?
C21 C24 C25 C23 . . . . -2.0(6) ?
C21 C24 C25 N4 . . . . 177.6(4) ?
N4 C27 C28 N3 . . . . 0.0(3) ?
N1 C29 C31 N2 . . . . -0.7(4) ?
C34 C32 C33 C34 . . . 2_575 0.6(7) ?
N2 C32 C33 C34 . . . 2_575 -178.8(3) ?
C33 C32 C34 C33 . . . 2_575 -0.6(7) ?
N2 C32 C34 C33 . . . 2_575 178.8(3) ?
N2 C30 N1 C29 . . . . 0.3(3) ?
N2 C30 N1 Co1 . . . . 175.15(17) ?
C31 C29 N1 C30 . . . . 0.2(4) ?
C31 C29 N1 Co1 . . . . -174.3(2) ?
N1 C30 N2 C31 . . . . -0.7(3) ?
N1 C30 N2 C32 . . . . -175.8(3) ?
C29 C31 N2 C30 . . . . 0.8(4) ?
C29 C31 N2 C32 . . . . 176.0(3) ?
C34 C32 N2 C30 . . . . -0.6(5) ?
C33 C32 N2 C30 . . . . 178.7(3) ?
C34 C32 N2 C31 . . . . -174.8(3) ?
C33 C32 N2 C31 . . . . 4.6(5) ?
N4 C26 N3 C28 . . . . 0.1(3) ?
N4 C26 N3 Co2 . . . 1_656 172.18(19) ?
C27 C28 N3 C26 . . . . -0.1(3) ?
C27 C28 N3 Co2 . . . 1_656 -172.8(2) ?
N3 C26 N4 C27 . . . . -0.1(3) ?
N3 C26 N4 C25 . . . . 176.7(3) ?
C28 C27 N4 C26 . . . . 0.0(3) ?
C28 C27 N4 C25 . . . . -176.9(3) ?
C23 C25 N4 C26 . . . . -16.8(5) ?
C24 C25 N4 C26 . . . . 163.6(3) ?
C23 C25 N4 C27 . . . . 159.5(3) ?
C24 C25 N4 C27 . . . . -20.2(5) ?
N6 C17 N5 C19 . . . . 0.9(4) ?
N6 C17 N5 C20 . . . . -173.4(3) ?
C18 C19 N5 C17 . . . . -1.9(3) ?
C18 C19 N5 C20 . . . . 172.3(3) ?
C21 C20 N5 C17 . . . . 24.2(5) ?
C22 C20 N5 C17 . . . . -158.7(3) ?
C21 C20 N5 C19 . . . . -149.0(4) ?
C22 C20 N5 C19 . . . . 28.2(5) ?
N5 C17 N6 C18 . . . . 0.6(3) ?
N5 C17 N6 Co1 . . . . -175.52(19) ?
C19 C18 N6 C17 . . . . -1.8(3) ?
C19 C18 N6 Co1 . . . . 174.4(2) ?
O2 C6 O1 Co2 . . . . 175.42(18) ?
C7 C6 O1 Co2 . . . . -1.4(4) ?
O2 C6 O1 Co1 . . . . 11.0(2) ?
C7 C6 O1 Co1 . . . . -165.8(2) ?
O1 C6 O2 Co1 . . . . -11.7(3) ?
C7 C6 O2 Co1 . . . . 165.20(19) ?
O3 C1 O4 Co2 . . . 2_566 -26.4(4) ?
C2 C1 O4 Co2 . . . 2_566 154.07(18) ?
C7 C8 O5 C9 . . . . -128.1(2) ?
C5 C8 O5 C9 . . . . 53.6(3) ?
C10 C9 O5 C8 . . . . -122.9(3) ?
C11 C9 O5 C8 . . . . 57.3(3) ?
O7 C16 O6 Co1 . . . 2_576 -9.6(6) ?
C15 C16 O6 Co1 . . . 2_576 172.8(2) ?
O6 C16 O7 Co1 . . . 1_455 -41.7(4) ?
C15 C16 O7 Co1 . . . 1_455 135.8(2) ?
O9 C14 O8 Co2 . . . 1_455 -23.3(4) ?
C13 C14 O8 Co2 . . . 1_455 162.15(19) ?

_cod_database_fobs_code 2022223
